data_7005108
loop_
_publ_author_name
'Mishra, Shashank'
'Pfalzgraf, Liliane G Hubert'
'Jeanneau, Erwann'
'Chermette, Henry'

_publ_section_title
;
 From discrete [Y(DMF)8][Cu4(mu3-I)2(mu-I)3I2] ion pairs to extended
 [Y(DMF)6(H2O)2][Cu7(mu4-I)3(mu3-I)2(mu-I)4(I)]1infinity and
 [Y(DMF)6(H2O)3][Cu(I)7Cu(II)2(mu3-I)8(mu-I)6]2infinity arrays by
 H-bond templating in a confined solvent-free environment.
;
_journal_issue 4
_journal_name_full 'Dalton transactions (Cambridge, England : 2003)'
_journal_page_first 410
_journal_page_last 413
_journal_paper_doi 10.1039/b616800k
_journal_year 2007
_chemical_formula_moiety 'C18 H42 N6 O9 Y, Cu9 I14'
_chemical_formula_sum 'C18 H42 Cu9 I14 N6 O9 Y'
_chemical_formula_weight 2924.04
_space_group_IT_number 167
_symmetry_cell_setting trigonal
_symmetry_space_group_name_Hall '-R 3 2"c'
_symmetry_space_group_name_H-M 'R -3 c :H'
_atom_sites_solution_hydrogens geom
_atom_sites_solution_primary direct
_audit_creation_date 05-07-13
_audit_creation_method CRYSTALS_ver_12.82
_cell_angle_alpha 90
_cell_angle_beta 90
_cell_angle_gamma 120
_cell_formula_units_Z 6
_cell_length_a 13.7471(14)
_cell_length_b 13.7471(14)
_cell_length_c 60.040(5)
_cell_measurement_reflns_used 10299
_cell_measurement_temperature 150
_cell_measurement_theta_max 27.878
_cell_measurement_theta_min 0.407
_cell_volume 9826.4(16)
_computing_cell_refinement 'DENZO/SCALEPACK (Otwinowski & Minor, 1997)'
_computing_data_collection 'COLLECT. Nonius (1997-2001).'
_computing_data_reduction 'DENZO/SCALEPACK (Otwinowski & Minor, 1997)'
_computing_molecular_graphics 'DIAMOND v3 (Brandenburg & Putz)'
_computing_publication_material 'CRYSTALS (Betteridge et al., 2003)'
_computing_structure_refinement 'CRYSTALS (Betteridge et al., 2003)'
_computing_structure_solution 'SIR97 (Altomare et al., 1999)'
_diffrn_ambient_temperature 150
_diffrn_measured_fraction_theta_full 0.990
_diffrn_measured_fraction_theta_max 0.983
_diffrn_measurement_device_type 'Nonius Kappa CCD'
_diffrn_measurement_method \w/2\q
_diffrn_radiation_monochromator graphite
_diffrn_radiation_type 'Mo K\a'
_diffrn_radiation_wavelength 0.71073
_diffrn_reflns_av_R_equivalents 0.060
_diffrn_reflns_limit_h_max 18
_diffrn_reflns_limit_h_min -18
_diffrn_reflns_limit_k_max 15
_diffrn_reflns_limit_k_min -14
_diffrn_reflns_limit_l_max 78
_diffrn_reflns_limit_l_min -62
_diffrn_reflns_number 24339
_diffrn_reflns_theta_full 25.153
_diffrn_reflns_theta_max 27.948
_diffrn_reflns_theta_min 1.840
_diffrn_standards_number 0
_exptl_absorpt_coefficient_mu 10.367
_exptl_absorpt_correction_T_max 0.5955
_exptl_absorpt_correction_T_min 0.5955
_exptl_absorpt_correction_type none
_exptl_crystal_colour 'light brown'
_exptl_crystal_density_diffrn 2.965
_exptl_crystal_description block
_exptl_crystal_F_000 7836
_exptl_crystal_size_max 0.316
_exptl_crystal_size_mid 0.273
_exptl_crystal_size_min 0.151
_refine_diff_density_max 5.92
_refine_diff_density_min -1.68
_refine_ls_extinction_method None
_refine_ls_goodness_of_fit_ref 1.0663
_refine_ls_hydrogen_treatment noref
_refine_ls_matrix_type full
_refine_ls_number_parameters 88
_refine_ls_number_reflns 1447
_refine_ls_number_restraints 0
_refine_ls_R_factor_all 0.1407
_refine_ls_R_factor_gt 0.0890
_refine_ls_shift/su_max 0.000329
_refine_ls_structure_factor_coef F
_refine_ls_weighting_details
;
Method, part 1, Chebychev polynomial, (Watkin, 1994, Prince, 1982)
[weight] = 1.0/[A~0~*T~0~(x)+A~1~*T~1~(x) ... +A~n-1~]*T~n-1~(x)]
where A~i~ are the Chebychev coefficients listed below and x= Fcalc/Fmax
Method = Robust Weighting (Prince, 1982)
W = [weight] * [1-(deltaF/6*sigmaF)^2^]^2^
A~i~ are:
1.75 1.41 1.41
;
_refine_ls_weighting_scheme calc
_refine_ls_wR_factor_all 0.0839
_refine_ls_wR_factor_gt 0.0763
_refine_ls_wR_factor_ref 0.0763
_reflns_limit_h_max 0
_reflns_limit_h_min -15
_reflns_limit_k_max 18
_reflns_limit_k_min 0
_reflns_limit_l_max 78
_reflns_limit_l_min 0
_reflns_number_gt 1447
_reflns_number_total 2589
_reflns_threshold_expression I>2.00u(I)
_cod_data_source_file b616800k.txt
_cod_data_source_block complex_3
_cod_depositor_comments
;
The following automatic conversions were performed:
'_symmetry_cell_setting' value 'Trigonal' changed to 'trigonal' according
to '/home/saulius/struct/CIF-dictionaries/cif_core.dic' dictionary named
'cif_core.dic' version 2.4.1 from 2010-06-29.

Automatic conversion script
Id: cif_fix_enum 1527 2010-12-29 10:47:43Z saulius 
;
_cod_original_sg_symbol_H-M 'R -3 c '
_cod_database_code 7005108

loop_
_symmetry_equiv_pos_as_xyz
x,y,z
-x,-y,-z
x+1/3,y+2/3,z+2/3
-x+1/3,-y+2/3,-z+2/3
x+2/3,y+1/3,z+1/3
-x+2/3,-y+1/3,-z+1/3
-y,x-y,z
y,-x+y,-z
-y+1/3,x-y+2/3,z+2/3
y+1/3,-x+y+2/3,-z+2/3
-y+2/3,x-y+1/3,z+1/3
y+2/3,-x+y+1/3,-z+1/3
-x+y,-x,z
x-y,x,-z
-x+y+1/3,-x+2/3,z+2/3
x-y+1/3,x+2/3,-z+2/3
-x+y+2/3,-x+1/3,z+1/3
x-y+2/3,x+1/3,-z+1/3
-x+y,y,z+1/2
x-y,-y,-z+1/2
-x+y+1/3,y+2/3,z+7/6
x-y+1/3,-y+2/3,-z+7/6
-x+y+2/3,y+1/3,z+5/6
x-y+2/3,-y+1/3,-z+5/6
x,x-y,z+1/2
-x,-x+y,-z+1/2
x+1/3,x-y+2/3,z+7/6
-x+1/3,-x+y+2/3,-z+7/6
x+2/3,x-y+1/3,z+5/6
-x+2/3,-x+y+1/3,-z+5/6
-y,-x,z+1/2
y,x,-z+1/2
-y+1/3,-x+2/3,z+7/6
y+1/3,x+2/3,-z+7/6
-y+2/3,-x+1/3,z+5/6
y+2/3,x+1/3,-z+5/6

loop_
_atom_site_label
_atom_site_type_symbol
_atom_site_fract_x
_atom_site_fract_y
_atom_site_fract_z
_atom_site_U_iso_or_equiv
_atom_site_occupancy
_atom_site_adp_type
_atom_site_refinement_flags_posn
_atom_site_refinement_flags_adp
_atom_site_refinement_flags_occupancy
_atom_site_disorder_assembly
_atom_site_disorder_group
_atom_site_attached_hydrogens
Cu1 Cu 0.45955(17) 0.68700(18) 0.06318(4) 0.0610 1.0000 Uani . . . . . .
Cu2 Cu 0.6667 0.8193(2) 0.0833 0.0619 1.0000 Uani S T . . . .
I1 I 0.3333 0.6667 0.02802(3) 0.0569 1.0000 Uani S T . . . .
I2 I 0.49608(9) 0.86332(10) 0.08891(2) 0.0636 1.0000 Uani . . . . . .
I3 I 0.64788(9) 0.70801(10) 0.046880(17) 0.0588 1.0000 Uani . . . . . .
Y1 Y 0.6667 1.3333 0.0833 0.0525 1.0000 Uani S T . . . .
O1w O 0.6667 1.5169(18) 0.0833 0.1034 1.0000 Uani S T . . . .
O2 O 0.7941(14) 1.4454(13) 0.1109(3) 0.0890 1.0000 Uani . . . . . .
N1 N 0.8998(15) 1.5730(13) 0.1366(3) 0.0716 1.0000 Uani . . . . . .
C1 C 0.828(2) 1.532(2) 0.1190(4) 0.0945 1.0000 Uani . . . . . .
C3 C 0.965(3) 1.6899(19) 0.1439(4) 0.0995 1.0000 Uani . . . . . .
C2 C 0.931(2) 1.496(2) 0.1477(4) 0.0993 1.0000 Uani . . . . . .
H11 H 0.8121 1.5828 0.1121 0.1200 1.0000 Uiso . . . . . .
H21 H 0.8689 1.4303 0.1520 0.1530 1.0000 Uiso . . . . . .
H22 H 0.9771 1.5347 0.1614 0.1530 1.0000 Uiso . . . . . .
H23 H 0.9808 1.4837 0.1384 0.1530 1.0000 Uiso . . . . . .
H31 H 0.9337 1.6932 0.1575 0.1420 1.0000 Uiso . . . . . .
H33 H 0.9592 1.7315 0.1326 0.1420 1.0000 Uiso . . . . . .
H32 H 1.0409 1.7046 0.1459 0.1420 1.0000 Uiso . . . . . .

loop_
_atom_site_aniso_label
_atom_site_aniso_U_11
_atom_site_aniso_U_22
_atom_site_aniso_U_33
_atom_site_aniso_U_23
_atom_site_aniso_U_13
_atom_site_aniso_U_12
Cu1 0.0504(11) 0.0548(11) 0.0787(13) -0.0037(9) -0.0012(9) 0.0270(9)
Cu2 0.0683(17) 0.0561(11) 0.0653(17) -0.0058(7) -0.0116(14) 0.0341(9)
I1 0.0525(6) 0.0525(6) 0.0657(11) 0.0000 0.0000 0.0263(3)
I2 0.0456(6) 0.0537(6) 0.0948(8) -0.0203(5) -0.0098(5) 0.0274(5)
I3 0.0530(6) 0.0715(7) 0.0575(6) -0.0111(5) -0.0041(4) 0.0353(5)
Y1 0.0437(10) 0.0437(10) 0.070(2) 0.0000 0.0000 0.0218(5)
O1w 0.14(2) 0.087(10) 0.103(17) -0.006(7) -0.011(15) 0.068(10)
O2 0.097(10) 0.066(8) 0.089(10) -0.030(8) 0.009(8) 0.030(8)
N1 0.093(11) 0.063(9) 0.068(9) -0.002(7) 0.012(8) 0.045(9)
C1 0.12(2) 0.094(17) 0.083(15) 0.007(14) -0.005(14) 0.063(16)
C3 0.14(2) 0.065(12) 0.079(13) -0.002(10) -0.031(14) 0.039(14)
C2 0.118(19) 0.101(17) 0.078(14) -0.019(12) -0.045(13) 0.055(14)

loop_
_atom_type_symbol
_atom_type_scat_dispersion_real
_atom_type_scat_dispersion_imag
_atom_type_scat_Cromer_Mann_a1
_atom_type_scat_Cromer_Mann_b1
_atom_type_scat_Cromer_Mann_a2
_atom_type_scat_Cromer_Mann_b2
_atom_type_scat_Cromer_Mann_a3
_atom_type_scat_Cromer_Mann_b3
_atom_type_scat_Cromer_Mann_a4
_atom_type_scat_Cromer_Mann_b4
_atom_type_scat_Cromer_Mann_c
_atom_type_scat_source
C 0.0033 0.0016 2.3100 20.8439 1.0200 10.2075 1.5886 0.5687 0.8650 51.6512 0.2156 'International Tables Vol C 4.2.6.8 and 6.1.1.4'
H 0.0000 0.0000 0.4930 10.5109 0.3229 26.1257 0.1402 3.1424 0.0408 57.7998 0.0030 'International Tables Vol C 4.2.6.8 and 6.1.1.4'
Cu 0.3201 1.2651 13.3380 3.5828 7.1676 0.2470 5.6158 11.3966 1.6735 64.8126 1.1910 'International Tables Vol C 4.2.6.8 and 6.1.1.4'
I -0.4742 1.8119 20.1472 4.3470 18.9949 0.3814 7.5138 27.7660 2.2735 66.8776 4.0712 'International Tables Vol C 4.2.6.8 and 6.1.1.4'
O 0.0106 0.0060 3.0485 13.2771 2.2868 5.7011 1.5463 0.3239 0.8670 32.9089 0.2508 'International Tables Vol C 4.2.6.8 and 6.1.1.4'
Y -2.7962 3.5667 17.7760 1.4029 10.2946 12.8006 5.7263 0.1256 3.2659 104.3540 1.9121 'International Tables Vol C 4.2.6.8 and 6.1.1.4'
N 0.0061 0.0033 12.2126 0.0057 3.1322 9.8933 2.0125 28.9975 1.1663 0.5826 -11.5290 'International Tables Vol C 4.2.6.8 and 6.1.1.4'

loop_
_geom_angle_atom_site_label_1
_geom_angle_site_symmetry_1
_geom_angle_atom_site_label_2
_geom_angle_site_symmetry_2
_geom_angle_atom_site_label_3
_geom_angle_site_symmetry_3
_geom_angle
_geom_angle_publ_flag
Cu1 7_665 Cu1 . Cu1 13_565 60.000(9) yes
Cu1 7_665 Cu1 . I2 13_565 107.08(7) yes
Cu1 13_565 Cu1 . I2 13_565 59.18(8) yes
Cu1 7_665 Cu1 . Cu2 . 116.34(12) yes
Cu1 13_565 Cu1 . Cu2 . 154.15(5) yes
I2 13_565 Cu1 . Cu2 . 102.34(9) yes
Cu1 7_665 Cu1 . I1 . 58.27(4) yes
Cu1 13_565 Cu1 . I1 . 58.27(4) yes
I2 13_565 Cu1 . I1 . 112.50(8) yes
Cu2 . Cu1 . I1 . 144.83(10) yes
Cu1 7_665 Cu1 . I2 . 58.14(8) yes
Cu1 13_565 Cu1 . I2 . 106.25(7) yes
I2 13_565 Cu1 . I2 . 107.60(10) yes
Cu2 . Cu1 . I2 . 59.55(7) yes
I1 . Cu1 . I2 . 111.55(8) yes
Cu1 7_665 Cu1 . I3 . 145.71(10) yes
Cu1 13_565 Cu1 . I3 . 141.35(11) yes
I2 13_565 Cu1 . I3 . 107.14(8) yes
Cu2 . Cu1 . I3 . 57.47(6) yes
I1 . Cu1 . I3 . 105.63(9) yes
I2 . Cu1 . I3 . 112.40(8) yes
I2 28_654 Cu2 . Cu1 28_654 58.88(5) yes
I2 28_654 Cu2 . Cu1 . 134.65(9) yes
Cu1 28_654 Cu2 . Cu1 . 163.64(14) yes
I2 28_654 Cu2 . I3 28_654 112.98(4) yes
Cu1 28_654 Cu2 . I3 28_654 58.77(5) yes
Cu1 . Cu2 . I3 28_654 111.45(8) yes
I2 28_654 Cu2 . I2 . 98.35(11) yes
Cu1 28_654 Cu2 . I2 . 134.65(9) yes
Cu1 . Cu2 . I2 . 58.88(5) yes
I3 28_654 Cu2 . I2 . 108.16(4) yes
I2 28_654 Cu2 . I3 . 108.16(4) yes
Cu1 28_654 Cu2 . I3 . 111.45(8) yes
Cu1 . Cu2 . I3 . 58.77(5) yes
I3 28_654 Cu2 . I3 . 115.05(12) yes
I2 . Cu2 . I3 . 112.98(4) yes
Cu1 7_665 I1 . Cu1 13_565 63.46(9) yes
Cu1 7_665 I1 . Cu1 . 63.46(9) yes
Cu1 13_565 I1 . Cu1 . 63.46(9) yes
Cu2 . I2 . Cu1 . 61.57(6) yes
Cu2 . I2 . Cu1 7_665 122.72(7) yes
Cu1 . I2 . Cu1 7_665 62.69(9) yes
Cu1 . I3 . Cu2 . 63.77(5) yes
O1w 13_575 Y1 . O1w 7_775 120.000(5) yes
O1w 13_575 Y1 . O2 13_575 73.5(4) yes
O1w 7_775 Y1 . O2 13_575 65.2(4) yes
O1w 13_575 Y1 . O2 7_775 134.7(4) yes
O1w 7_775 Y1 . O2 7_775 73.5(4) yes
O2 13_575 Y1 . O2 7_775 75.5(6) yes
O1w 13_575 Y1 . O2 28_654 134.7(4) yes
O1w 7_775 Y1 . O2 28_654 65.2(4) yes
O2 13_575 Y1 . O2 28_654 130.5(8) yes
O2 7_775 Y1 . O2 28_654 90.7(8) yes
O1w 13_575 Y1 . O2 34_454 73.5(4) yes
O1w 7_775 Y1 . O2 34_454 134.7(4) yes
O2 13_575 Y1 . O2 34_454 147.0(9) yes
O2 7_775 Y1 . O2 34_454 130.5(8) yes
O2 28_654 Y1 . O2 34_454 75.5(6) yes
O1w 13_575 Y1 . O2 22_674 65.2(4) yes
O1w 7_775 Y1 . O2 22_674 73.5(4) yes
O2 13_575 Y1 . O2 22_674 90.7(8) yes
O2 7_775 Y1 . O2 22_674 147.0(9) yes
O2 28_654 Y1 . O2 22_674 75.5(6) yes
O1w 13_575 Y1 . O1w . 120.000(5) yes
O1w 7_775 Y1 . O1w . 120.000(10) yes
O2 13_575 Y1 . O1w . 134.7(4) yes
O2 7_775 Y1 . O1w . 65.2(4) yes
O2 28_654 Y1 . O1w . 73.5(4) yes
O1w 13_575 Y1 . O2 . 65.2(4) yes
O1w 7_775 Y1 . O2 . 134.7(4) yes
O2 13_575 Y1 . O2 . 75.5(6) yes
O2 7_775 Y1 . O2 . 75.5(6) yes
O2 28_654 Y1 . O2 . 147.0(9) yes
O2 34_454 Y1 . O2 22_674 75.5(6) yes
O2 34_454 Y1 . O1w . 65.2(4) yes
O2 22_674 Y1 . O1w . 134.7(4) yes
O2 34_454 Y1 . O2 . 90.7(8) yes
O2 22_674 Y1 . O2 . 130.5(8) yes
O1w . Y1 . O2 . 73.5(4) yes
Y1 . O2 . C1 . 139.9(18) yes
C1 . N1 . C3 . 127.5(18) yes
C1 . N1 . C2 . 117.3(18) yes
C3 . N1 . C2 . 114.4(18) yes
N1 . C1 . O2 . 127(2) yes
N1 . C1 . H11 . 115.2 no
O2 . C1 . H11 . 117.8 no
N1 . C3 . H31 . 105.6 no
N1 . C3 . H33 . 105.7 no
H31 . C3 . H33 . 115.3 no
N1 . C3 . H32 . 105.9 no
H31 . C3 . H32 . 110.6 no
H33 . C3 . H32 . 112.9 no
N1 . C2 . H21 . 111.2 no
N1 . C2 . H22 . 108.2 no
H21 . C2 . H22 . 108.6 no
N1 . C2 . H23 . 110.3 no
H21 . C2 . H23 . 113.1 no
H22 . C2 . H23 . 105.3 no

loop_
_geom_bond_atom_site_label_1
_geom_bond_site_symmetry_1
_geom_bond_atom_site_label_2
_geom_bond_site_symmetry_2
_geom_bond_distance
_geom_bond_publ_flag
Cu1 . Cu1 7_665 2.795(3) yes
Cu1 . Cu1 13_565 2.795(3) yes
Cu1 . I2 13_565 2.672(2) yes
Cu1 . Cu2 . 2.775(2) yes
Cu1 . I1 . 2.657(3) yes
Cu1 . I2 . 2.701(2) yes
Cu1 . I3 . 2.645(2) yes
Cu2 . I2 28_654 2.720(2) yes
Cu2 . I3 28_654 2.6080(18) yes
Cu2 . I2 . 2.720(2) yes
Cu2 . I3 . 2.6080(18) yes
Y1 . O1w 13_575 2.52(2) yes
Y1 . O1w 7_775 2.52(2) yes
Y1 . O2 13_575 2.342(15) yes
Y1 . O2 7_775 2.342(15) yes
Y1 . O2 28_654 2.342(15) yes
Y1 . O2 34_454 2.342(15) yes
Y1 . O2 22_674 2.342(15) yes
Y1 . O1w . 2.52(2) yes
Y1 . O2 . 2.342(15) yes
O2 . C1 . 1.14(3) yes
N1 . C1 . 1.36(3) yes
N1 . C3 . 1.46(3) yes
N1 . C2 . 1.49(3) yes
C1 . H11 . 0.931 no
C3 . H31 . 0.939 no
C3 . H33 . 0.915 no
C3 . H32 . 0.966 no
C2 . H21 . 0.918 no
C2 . H22 . 1.011 no
C2 . H23 . 0.957 no
